data_4315997
loop_
_publ_author_name
'Nicolas Leblanc'
'Wenhua Bi'
'Nicolas Mercier'
'Pascale Auban-Senzier'
'Claude Pasquier'

_publ_contact_author_address
;
Laboratoire Chimie Ingenierie Moleculaire Materiaux Angers
UMR CNRS 6501, Faculte des Sciences, 2 Bd Lavoisier, F-49045 Angers, France
;
_publ_contact_author_email nicolas.mercier@univ-angers.fr
_publ_contact_author_fax (33)2.41.73.54.05
_publ_contact_author_name 'Mercier, Nicolas'
_publ_contact_author_phone (33)2.41.73.50.83
_publ_section_title
;
 Photochromism, Electrical Properties, and Structural Investigations of a
 Series of Hydrated Methylviologen Halobismuthate Hybrids: Influence of
 the Anionic Oligomer Size and Iodide Doping on the Photoinduced
 Properties and on the Dehydration Process
;
_journal_name_full 'Inorganic Chemistry'
_journal_page_first 5824
_journal_page_last 5833
_journal_paper_doi 10.1021/ic901525p
_journal_volume 49
_journal_year 2010
_chemical_compound_source 'synthesis as described'
_chemical_formula_moiety 'Bi6 Cl25.6 I0.4, 4(C12 H14 N2)'
_chemical_formula_sum 'C48 H56 Bi6 Cl25.6 I0.4 N8'
_chemical_formula_weight 2957.25
_chemical_name_systematic
;
 ?
;
_space_group_IT_number 2
_symmetry_cell_setting triclinic
_symmetry_Int_Tables_number 2
_symmetry_space_group_name_Hall '-P 1'
_symmetry_space_group_name_H-M 'P -1'
_atom_sites_solution_hydrogens geom
_atom_sites_solution_primary direct
_atom_sites_solution_secondary difmap
_audit_conform_dict_location ftp://ftp.iucr.org/pub/cif_core.dic
_audit_conform_dict_name cif_core.dic
_audit_conform_dict_version 2.3
_audit_creation_date 2009-12-03T17:12:14-00:00
_audit_creation_method 'WinGX routine CIF_UPDATE'
_cell_angle_alpha 103.027(7)
_cell_angle_beta 96.320(9)
_cell_angle_gamma 108.018(8)
_cell_formula_units_Z 1
_cell_length_a 9.3912(9)
_cell_length_b 12.5094(9)
_cell_length_c 19.094(2)
_cell_measurement_reflns_used 9022
_cell_measurement_temperature 293(2)
_cell_measurement_theta_max 30
_cell_measurement_theta_min 2
_cell_measurement_wavelength 0.71073
_cell_volume 2038.7(4)
_computing_molecular_graphics 'Ortep-3 for Windows (Farrugia, 1997)'
_computing_publication_material 'WinGX publication routines (Farrugia, 1999)'
_computing_structure_refinement 'SHELXL-97 (Sheldrick, 1997)'
_computing_structure_solution 'SIR92 (Giacovazzo et al, 1993)'
_diffrn_ambient_temperature 293(2)
_diffrn_detector_area_resol_mean 9
_diffrn_measured_fraction_theta_full 0.989
_diffrn_measured_fraction_theta_max 0.989
_diffrn_measurement_device_type KappaCCD
_diffrn_measurement_method CCD
_diffrn_radiation_monochromator 'horizontally mounted graphite crystal'
_diffrn_radiation_probe x-ray
_diffrn_radiation_source 'fine-focus sealed tube'
_diffrn_radiation_type MoK\a
_diffrn_radiation_wavelength 0.71073
_diffrn_reflns_av_R_equivalents 0.0962
_diffrn_reflns_av_unetI/netI 0.1336
_diffrn_reflns_limit_h_max 13
_diffrn_reflns_limit_h_min -13
_diffrn_reflns_limit_k_max 17
_diffrn_reflns_limit_k_min -17
_diffrn_reflns_limit_l_max 26
_diffrn_reflns_limit_l_min -26
_diffrn_reflns_number 45909
_diffrn_reflns_theta_full 30.03
_diffrn_reflns_theta_max 30.03
_diffrn_reflns_theta_min 3.25
_exptl_absorpt_coefficient_mu 14.171
_exptl_absorpt_correction_T_max 0.898
_exptl_absorpt_correction_T_min 0.305
_exptl_absorpt_correction_type multi-scan
_exptl_absorpt_process_details '(SADABS (Sheldrick, Bruker, 2000))'
_exptl_crystal_colour yellow
_exptl_crystal_density_diffrn 2.482
_exptl_crystal_density_method 'not measured'
_exptl_crystal_description prism
_exptl_crystal_F_000 1393
_exptl_crystal_size_max 0.257
_exptl_crystal_size_mid 0.114
_exptl_crystal_size_min 0.087
_refine_diff_density_max 1.733
_refine_diff_density_min -1.239
_refine_diff_density_rms 0.244
_refine_ls_extinction_method none
_refine_ls_goodness_of_fit_ref 1.014
_refine_ls_hydrogen_treatment constr
_refine_ls_matrix_type full
_refine_ls_number_parameters 412
_refine_ls_number_reflns 11819
_refine_ls_number_restraints 0
_refine_ls_restrained_S_all 1.014
_refine_ls_R_factor_all 0.1604
_refine_ls_R_factor_gt 0.0574
_refine_ls_shift/su_max 0.001
_refine_ls_shift/su_mean 0
_refine_ls_structure_factor_coef Fsqd
_refine_ls_weighting_details 'calc w=1/[\s^2^(Fo^2^)+(0.0312P)^2^+0.0000P] where P=(Fo^2^+2Fc^2^)/3'
_refine_ls_weighting_scheme calc
_refine_ls_wR_factor_gt 0.0832
_refine_ls_wR_factor_ref 0.1043
_reflns_number_gt 5817
_reflns_number_total 11819
_reflns_threshold_expression >2sigma(I)
_cod_data_source_file ic901525p_si_002_6.cif
_cod_data_source_block 3b
_cod_database_code 4315997

loop_
_symmetry_equiv_pos_as_xyz
'x, y, z'
'-x, -y, -z'

loop_
_atom_site_label
_atom_site_type_symbol
_atom_site_fract_x
_atom_site_fract_y
_atom_site_fract_z
_atom_site_U_iso_or_equiv
_atom_site_adp_type
_atom_site_occupancy
_atom_site_symmetry_multiplicity
_atom_site_calc_flag
_atom_site_refinement_flags
_atom_site_disorder_assembly
_atom_site_disorder_group
Bi1 Bi 0.15093(4) 0.05711(3) 1.271941(19) 0.03110(10) Uani 1 1 d . . .
Bi2 Bi 0.45583(4) 0.36525(3) 1.55305(2) 0.02706(9) Uani 1 1 d . . .
Bi3 Bi 0.25324(4) 0.33184(3) 1.163351(19) 0.03254(11) Uani 1 1 d . . .
I1 I 0.5120(18) 0.4398(10) 1.0878(8) 0.052(2) Uani 0.208(4) 1 d P . .
Cl1 Cl -0.0114(3) -0.0913(2) 1.15546(15) 0.0602(8) Uani 1 1 d . . .
Cl2 Cl -0.0579(3) -0.0281(2) 1.33727(15) 0.0572(8) Uani 1 1 d . . .
Cl3 Cl 0.2970(3) -0.0802(2) 1.28903(18) 0.0675(9) Uani 1 1 d . . .
Cl4 Cl 0.3233(3) 0.2102(2) 1.42104(14) 0.0512(7) Uani 1 1 d . . .
Cl5 Cl 0.3063(2) 0.51563(19) 1.51228(13) 0.0382(6) Uani 1 1 d . . .
Cl6 Cl 0.5956(3) 0.2301(2) 1.58586(15) 0.0515(7) Uani 1 1 d . . .
Cl7 Cl 0.5907(3) 0.5151(2) 1.68830(14) 0.0535(7) Uani 1 1 d . . .
Cl8 Cl 0.2248(3) 0.2696(2) 1.60579(15) 0.0480(7) Uani 1 1 d . . .
Cl9 Cl 0.4881(17) 0.4203(11) 1.1009(8) 0.063(3) Uani 0.792(4) 1 d P . .
Cl10 Cl 0.1147(3) 0.1919(2) 1.04100(15) 0.0592(8) Uani 1 1 d . . .
Cl11 Cl 0.1182(3) 0.4768(2) 1.13976(16) 0.0596(8) Uani 1 1 d . . .
Cl12 Cl 0.0214(3) 0.2223(2) 1.22801(15) 0.0468(7) Uani 1 1 d . . .
Cl13 Cl 0.3867(3) 0.1650(2) 1.19240(14) 0.0427(6) Uani 1 1 d . . .
N1 N 0.9173(9) 0.5645(7) 1.2760(5) 0.044(2) Uani 1 1 d . . .
N2 N 0.7861(10) 0.1233(7) 1.4559(5) 0.047(2) Uani 1 1 d . . .
N3 N 0.5733(8) 0.8067(8) 1.1854(5) 0.045(2) Uani 1 1 d . . .
N4 N 0.7791(8) 1.2205(8) 0.9895(6) 0.052(2) Uani 1 1 d . . .
C1 C 0.9438(13) 0.6599(9) 1.2407(7) 0.065(4) Uani 1 1 d . . .
H1A H 0.8839 0.6309 1.1919 0.097 Uiso 1 1 calc R . .
H1B H 1.05 0.69 1.2386 0.097 Uiso 1 1 calc R . .
H1C H 0.9147 0.7212 1.2685 0.097 Uiso 1 1 calc R . .
C2 C 1.0313(12) 0.5569(10) 1.3195(7) 0.068(4) Uani 1 1 d . . .
H2 H 1.129 0.6108 1.3262 0.082 Uiso 1 1 calc R . .
C3 C 1.0084(11) 0.4724(10) 1.3544(6) 0.057(3) Uani 1 1 d . . .
H3 H 1.09 0.4685 1.3848 0.068 Uiso 1 1 calc R . .
C4 C 0.8627(10) 0.3905(7) 1.3449(5) 0.032(2) Uani 1 1 d . . .
C5 C 0.7468(11) 0.3987(9) 1.2996(7) 0.059(3) Uani 1 1 d . . .
H5 H 0.6483 0.3455 1.2916 0.071 Uiso 1 1 calc R . .
C6 C 0.7775(12) 0.4864(9) 1.2659(6) 0.056(3) Uani 1 1 d . . .
H6 H 0.6982 0.4918 1.2347 0.067 Uiso 1 1 calc R . .
C7 C 0.8357(10) 0.2959(8) 1.3822(5) 0.037(2) Uani 1 1 d . . .
C8 C 0.6913(10) 0.2175(9) 1.3777(6) 0.047(3) Uani 1 1 d . . .
H8 H 0.6077 0.2224 1.3492 0.057 Uiso 1 1 calc R . .
C9 C 0.6692(11) 0.1330(9) 1.4142(6) 0.046(3) Uani 1 1 d . . .
H9 H 0.571 0.0814 1.4099 0.056 Uiso 1 1 calc R . .
C10 C 0.7597(13) 0.0320(9) 1.4960(6) 0.063(3) Uani 1 1 d . . .
H10A H 0.8027 -0.0253 1.4751 0.094 Uiso 1 1 calc R . .
H10B H 0.652 -0.0051 1.4921 0.094 Uiso 1 1 calc R . .
H10C H 0.8074 0.0675 1.5466 0.094 Uiso 1 1 calc R . .
C11 C 0.9270(13) 0.1949(9) 1.4612(7) 0.069(4) Uani 1 1 d . . .
H11 H 1.0093 0.1863 1.4883 0.083 Uiso 1 1 calc R . .
C12 C 0.9504(13) 0.2825(9) 1.4261(7) 0.067(4) Uani 1 1 d . . .
H12 H 1.049 0.3349 1.4326 0.08 Uiso 1 1 calc R . .
C13 C 0.5303(13) 0.7206(9) 1.2283(6) 0.069(4) Uani 1 1 d . . .
H13A H 0.4338 0.7175 1.2417 0.104 Uiso 1 1 calc R . .
H13B H 0.6068 0.7438 1.2718 0.104 Uiso 1 1 calc R . .
H13C H 0.5224 0.6449 1.1992 0.104 Uiso 1 1 calc R . .
C14 C 0.5719(11) 0.7725(9) 1.1154(7) 0.053(3) Uani 1 1 d . . .
H14 H 0.5441 0.6931 1.0925 0.063 Uiso 1 1 calc R . .
C15 C 0.6102(11) 0.8501(8) 1.0750(5) 0.046(3) Uani 1 1 d . . .
H15 H 0.6113 0.8235 1.0256 0.056 Uiso 1 1 calc R . .
C16 C 0.6470(10) 0.9673(9) 1.1067(6) 0.042(3) Uani 1 1 d . . .
C17 C 0.6497(10) 1.0026(8) 1.1808(6) 0.046(3) Uani 1 1 d . . .
H17 H 0.6781 1.0814 1.2053 0.055 Uiso 1 1 calc R . .
C18 C 0.6089(10) 0.9172(10) 1.2182(6) 0.051(3) Uani 1 1 d . . .
H18 H 0.6071 0.94 1.2678 0.062 Uiso 1 1 calc R . .
C19 C 0.6902(9) 1.0564(9) 1.0654(6) 0.040(2) Uani 1 1 d . . .
C20 C 0.7157(10) 1.0256(9) 0.9955(6) 0.046(3) Uani 1 1 d . . .
H20 H 0.7039 0.9483 0.9732 0.056 Uiso 1 1 calc R . .
C21 C 0.7580(11) 1.1079(10) 0.9587(6) 0.060(3) Uani 1 1 d . . .
H21 H 0.7727 1.0855 0.911 0.072 Uiso 1 1 calc R . .
C22 C 0.8347(15) 1.3100(10) 0.9490(7) 0.093(5) Uani 1 1 d . . .
H22A H 0.7867 1.2779 0.8981 0.14 Uiso 1 1 calc R . .
H22B H 0.9433 1.3317 0.9535 0.14 Uiso 1 1 calc R . .
H22C H 0.8095 1.3778 0.9693 0.14 Uiso 1 1 calc R . .
C23 C 0.7523(12) 1.2509(10) 1.0558(7) 0.063(3) Uani 1 1 d . . .
H23 H 0.7635 1.3285 1.0767 0.075 Uiso 1 1 calc R . .
C24 C 0.7090(11) 1.1724(10) 1.0942(6) 0.053(3) Uani 1 1 d . . .
H24 H 0.6914 1.1969 1.1412 0.064 Uiso 1 1 calc R . .

loop_
_atom_site_aniso_label
_atom_site_aniso_U_11
_atom_site_aniso_U_22
_atom_site_aniso_U_33
_atom_site_aniso_U_23
_atom_site_aniso_U_13
_atom_site_aniso_U_12
Bi1 0.02755(19) 0.0324(2) 0.0307(2) 0.00787(17) 0.00410(16) 0.00784(16)
Bi3 0.0347(2) 0.0325(2) 0.0283(2) 0.00575(17) 0.00350(16) 0.01148(16)
I1 0.069(5) 0.041(3) 0.049(5) 0.017(3) 0.029(3) 0.012(3)
Cl1 0.0422(15) 0.0699(18) 0.0460(18) -0.0113(15) -0.0025(13) 0.0114(14)
Cl2 0.0512(16) 0.0590(16) 0.0616(19) 0.0245(15) 0.0281(15) 0.0076(13)
Cl3 0.0475(17) 0.0534(16) 0.107(3) 0.0272(17) 0.0062(16) 0.0242(14)
Cl4 0.0460(15) 0.0518(16) 0.0422(17) -0.0014(14) 0.0002(13) 0.0112(13)
Cl5 0.0312(12) 0.0395(13) 0.0459(16) 0.0137(12) 0.0095(11) 0.0128(10)
Cl6 0.0573(17) 0.0511(15) 0.0540(18) 0.0155(14) 0.0028(14) 0.0316(13)
Cl7 0.0492(16) 0.0551(17) 0.0408(17) -0.0016(14) -0.0022(13) 0.0108(14)
Cl8 0.0404(14) 0.0518(15) 0.0505(17) 0.0209(13) 0.0165(12) 0.0067(12)
Cl9 0.057(5) 0.071(6) 0.059(6) 0.030(3) 0.023(3) 0.008(4)
Cl10 0.0513(17) 0.0691(18) 0.0460(17) -0.0078(15) -0.0068(13) 0.0278(14)
Cl11 0.079(2) 0.0538(16) 0.064(2) 0.0236(15) 0.0178(16) 0.0406(15)
Cl12 0.0397(14) 0.0487(14) 0.0569(18) 0.0189(13) 0.0139(13) 0.0174(12)
Cl13 0.0365(13) 0.0457(14) 0.0476(16) 0.0133(12) 0.0101(12) 0.0154(11)
N1 0.035(5) 0.040(5) 0.058(6) 0.008(5) 0.023(5) 0.012(4)
N2 0.052(6) 0.047(5) 0.040(6) -0.002(5) 0.003(5) 0.029(5)
N3 0.036(5) 0.052(6) 0.044(6) 0.009(5) 0.012(4) 0.012(4)
N4 0.027(5) 0.063(6) 0.068(7) 0.024(6) 0.009(5) 0.013(4)
C1 0.071(8) 0.049(7) 0.085(10) 0.037(7) 0.036(7) 0.015(6)
C2 0.026(6) 0.074(8) 0.088(10) 0.025(8) 0.011(6) -0.008(6)
C3 0.025(6) 0.077(8) 0.063(8) 0.031(7) 0.003(5) 0.004(6)
C4 0.028(5) 0.026(5) 0.040(6) -0.005(5) 0.012(5) 0.013(4)
C5 0.025(6) 0.045(6) 0.096(10) 0.025(7) -0.012(6) 0.002(5)
C6 0.044(7) 0.055(7) 0.067(8) 0.016(6) -0.001(6) 0.017(6)
C7 0.035(6) 0.046(6) 0.026(5) -0.010(5) -0.004(4) 0.024(5)
C8 0.023(5) 0.062(7) 0.053(7) 0.019(6) 0.001(5) 0.010(5)
C9 0.034(6) 0.057(7) 0.050(7) 0.013(6) 0.011(5) 0.017(5)
C10 0.080(9) 0.055(7) 0.066(9) 0.024(7) 0.016(7) 0.035(6)
C11 0.051(8) 0.050(7) 0.092(10) 0.013(7) -0.028(7) 0.016(6)
C12 0.052(7) 0.039(6) 0.089(10) 0.018(7) -0.021(7) 0.001(6)
C13 0.084(9) 0.072(8) 0.063(9) 0.038(7) 0.017(7) 0.027(7)
C14 0.055(7) 0.038(6) 0.059(8) 0.002(6) 0.012(6) 0.015(5)
C15 0.057(7) 0.050(6) 0.031(6) 0.003(5) 0.008(5) 0.023(5)
C16 0.024(5) 0.055(7) 0.048(7) 0.005(6) 0.010(5) 0.019(5)
C17 0.052(7) 0.040(6) 0.041(7) 0.003(5) 0.012(5) 0.014(5)
C18 0.043(6) 0.071(8) 0.043(7) 0.008(6) 0.016(5) 0.026(6)
C19 0.022(5) 0.056(7) 0.041(7) 0.007(6) -0.004(4) 0.017(5)
C20 0.044(6) 0.047(6) 0.053(7) 0.017(6) 0.015(5) 0.018(5)
C21 0.051(7) 0.076(8) 0.052(8) 0.007(7) 0.015(6) 0.028(6)
C22 0.109(11) 0.078(9) 0.088(11) 0.060(8) 0.018(9) 0.001(8)
C23 0.062(8) 0.054(7) 0.065(9) 0.006(7) 0.008(7) 0.019(6)
C24 0.059(7) 0.065(8) 0.037(7) 0.006(6) 0.012(6) 0.027(6)
Bi2 0.02611(18) 0.02723(17) 0.02533(19) 0.00693(14) 0.00280(14) 0.00670(14)

loop_
_atom_type_symbol
_atom_type_description
_atom_type_scat_dispersion_real
_atom_type_scat_dispersion_imag
_atom_type_scat_source
Bi Bi -4.108 10.257 'International Tables Vol C Tables 4.2.6.8 and 6.1.1.4'
I I -0.474 1.812 'International Tables Vol C Tables 4.2.6.8 and 6.1.1.4'
Cl Cl 0.148 0.159 'International Tables Vol C Tables 4.2.6.8 and 6.1.1.4'
N N 0.006 0.003 'International Tables Vol C Tables 4.2.6.8 and 6.1.1.4'
C C 0.003 0.002 'International Tables Vol C Tables 4.2.6.8 and 6.1.1.4'
H H 0 0 'International Tables Vol C Tables 4.2.6.8 and 6.1.1.4'

loop_
_geom_angle_atom_site_label_1
_geom_angle_atom_site_label_2
_geom_angle_atom_site_label_3
_geom_angle
_geom_angle_site_symmetry_1
_geom_angle_site_symmetry_3
_geom_angle_publ_flag
Cl1 Bi1 Cl2 87.46(9) . . ?
Cl1 Bi1 Cl3 89.84(10) . . ?
Cl2 Bi1 Cl3 95.31(10) . . ?
Cl1 Bi1 Cl12 86.87(9) . . ?
Cl2 Bi1 Cl12 96.27(8) . . ?
Cl3 Bi1 Cl12 167.80(9) . . ?
Cl1 Bi1 Cl13 92.04(8) . . ?
Cl2 Bi1 Cl13 176.84(8) . . ?
Cl3 Bi1 Cl13 87.81(8) . . ?
Cl12 Bi1 Cl13 80.58(7) . . ?
Cl1 Bi1 Cl4 172.24(9) . . ?
Cl2 Bi1 Cl4 85.70(8) . . ?
Cl3 Bi1 Cl4 87.14(9) . . ?
Cl12 Bi1 Cl4 97.52(7) . . ?
Cl13 Bi1 Cl4 94.99(7) . . ?
Cl10 Bi3 Cl11 90.38(9) . . ?
Cl10 Bi3 Cl9 88.9(3) . . ?
Cl11 Bi3 Cl9 94.2(3) . . ?
Cl10 Bi3 Cl12 90.00(9) . . ?
Cl11 Bi3 Cl12 91.39(8) . . ?
Cl9 Bi3 Cl12 174.3(3) . . ?
Cl10 Bi3 Cl13 89.30(8) . . ?
Cl11 Bi3 Cl13 176.64(8) . . ?
Cl9 Bi3 Cl13 89.1(3) . . ?
Cl12 Bi3 Cl13 85.26(7) . . ?
Cl10 Bi3 Cl7 176.47(9) . 2_668 ?
Cl11 Bi3 Cl7 91.70(8) . 2_668 ?
Cl9 Bi3 Cl7 93.8(3) . 2_668 ?
Cl12 Bi3 Cl7 87.10(7) . 2_668 ?
Cl13 Bi3 Cl7 88.46(7) . 2_668 ?
Cl10 Bi3 I1 88.0(3) . . ?
Cl11 Bi3 I1 91.2(3) . . ?
Cl9 Bi3 I1 3.1(6) . . ?
Cl12 Bi3 I1 176.7(2) . . ?
Cl13 Bi3 I1 92.1(3) . . ?
Cl7 Bi3 I1 94.8(3) 2_668 . ?
Bi2 Cl4 Bi1 172.49(11) . . ?
Bi2 Cl5 Bi2 95.44(6) 2_668 . ?
Bi2 Cl7 Bi3 176.57(11) . 2_668 ?
Bi3 Cl12 Bi1 98.61(7) . . ?
Bi3 Cl13 Bi1 95.28(6) . . ?
C2 N1 C6 119.4(10) . . ?
C2 N1 C1 120.2(9) . . ?
C6 N1 C1 120.4(10) . . ?
C11 N2 C9 119.9(10) . . ?
C11 N2 C10 119.6(9) . . ?
C9 N2 C10 120.5(9) . . ?
C18 N3 C14 120.1(10) . . ?
C18 N3 C13 119.0(9) . . ?
C14 N3 C13 120.9(9) . . ?
C23 N4 C21 118.9(10) . . ?
C23 N4 C22 120.8(10) . . ?
C21 N4 C22 120.3(10) . . ?
N1 C1 H1A 109.5 . . ?
N1 C1 H1B 109.5 . . ?
H1A C1 H1B 109.5 . . ?
N1 C1 H1C 109.5 . . ?
H1A C1 H1C 109.5 . . ?
H1B C1 H1C 109.5 . . ?
N1 C2 C3 121.1(10) . . ?
N1 C2 H2 119.4 . . ?
C3 C2 H2 119.4 . . ?
C2 C3 C4 120.3(10) . . ?
C2 C3 H3 119.9 . . ?
C4 C3 H3 119.9 . . ?
C5 C4 C3 118.1(10) . . ?
C5 C4 C7 121.0(9) . . ?
C3 C4 C7 121.0(9) . . ?
C4 C5 C6 118.8(10) . . ?
C4 C5 H5 120.6 . . ?
C6 C5 H5 120.6 . . ?
N1 C6 C5 122.3(10) . . ?
N1 C6 H6 118.8 . . ?
C5 C6 H6 118.8 . . ?
C12 C7 C8 114.9(11) . . ?
C12 C7 C4 122.6(9) . . ?
C8 C7 C4 122.5(9) . . ?
C9 C8 C7 121.3(10) . . ?
C9 C8 H8 119.3 . . ?
C7 C8 H8 119.3 . . ?
N2 C9 C8 121.2(9) . . ?
N2 C9 H9 119.4 . . ?
C8 C9 H9 119.4 . . ?
N2 C10 H10A 109.5 . . ?
N2 C10 H10B 109.5 . . ?
H10A C10 H10B 109.5 . . ?
N2 C10 H10C 109.5 . . ?
H10A C10 H10C 109.5 . . ?
H10B C10 H10C 109.5 . . ?
N2 C11 C12 119.4(10) . . ?
N2 C11 H11 120.3 . . ?
C12 C11 H11 120.3 . . ?
C7 C12 C11 123.2(11) . . ?
C7 C12 H12 118.4 . . ?
C11 C12 H12 118.4 . . ?
N3 C13 H13A 109.5 . . ?
N3 C13 H13B 109.5 . . ?
H13A C13 H13B 109.5 . . ?
N3 C13 H13C 109.5 . . ?
H13A C13 H13C 109.5 . . ?
H13B C13 H13C 109.5 . . ?
N3 C14 C15 121.7(9) . . ?
N3 C14 H14 119.1 . . ?
C15 C14 H14 119.1 . . ?
C14 C15 C16 120.4(10) . . ?
C14 C15 H15 119.8 . . ?
C16 C15 H15 119.8 . . ?
C15 C16 C17 117.5(10) . . ?
C15 C16 C19 122.8(9) . . ?
C17 C16 C19 119.7(9) . . ?
C16 C17 C18 118.5(9) . . ?
C16 C17 H17 120.8 . . ?
C18 C17 H17 120.8 . . ?
N3 C18 C17 121.8(10) . . ?
N3 C18 H18 119.1 . . ?
C17 C18 H18 119.1 . . ?
C20 C19 C24 116.4(10) . . ?
C20 C19 C16 120.4(9) . . ?
C24 C19 C16 123.1(10) . . ?
C21 C20 C19 120.0(10) . . ?
C21 C20 H20 120 . . ?
C19 C20 H20 120 . . ?
N4 C21 C20 121.8(10) . . ?
N4 C21 H21 119.1 . . ?
C20 C21 H21 119.1 . . ?
N4 C22 H22A 109.5 . . ?
N4 C22 H22B 109.5 . . ?
H22A C22 H22B 109.5 . . ?
N4 C22 H22C 109.5 . . ?
H22A C22 H22C 109.5 . . ?
H22B C22 H22C 109.5 . . ?
N4 C23 C24 121.5(11) . . ?
N4 C23 H23 119.2 . . ?
C24 C23 H23 119.2 . . ?
C23 C24 C19 121.3(10) . . ?
C23 C24 H24 119.3 . . ?
C19 C24 H24 119.3 . . ?
Cl8 Bi2 Cl6 92.47(9) . . ?
Cl8 Bi2 Cl4 89.86(8) . . ?
Cl6 Bi2 Cl4 90.26(8) . . ?
Cl8 Bi2 Cl7 89.30(8) . . ?
Cl6 Bi2 Cl7 87.79(8) . . ?
Cl4 Bi2 Cl7 177.84(9) . . ?
Cl8 Bi2 Cl5 173.79(8) . 2_668 ?
Cl6 Bi2 Cl5 93.63(8) . 2_668 ?
Cl4 Bi2 Cl5 88.98(7) . 2_668 ?
Cl7 Bi2 Cl5 92.06(8) . 2_668 ?
Cl8 Bi2 Cl5 89.32(8) . . ?
Cl6 Bi2 Cl5 177.93(8) . . ?
Cl4 Bi2 Cl5 88.72(8) . . ?
Cl7 Bi2 Cl5 93.27(8) . . ?
Cl5 Bi2 Cl5 84.56(6) 2_668 . ?

loop_
_geom_bond_atom_site_label_1
_geom_bond_atom_site_label_2
_geom_bond_distance
_geom_bond_site_symmetry_2
_geom_bond_publ_flag
Bi1 Cl1 2.522(3) . ?
Bi1 Cl2 2.527(2) . ?
Bi1 Cl3 2.559(3) . ?
Bi1 Cl12 2.927(3) . ?
Bi1 Cl13 2.974(2) . ?
Bi1 Cl4 3.000(2) . ?
Bi3 Cl10 2.509(3) . ?
Bi3 Cl11 2.601(3) . ?
Bi3 Cl9 2.679(10) . ?
Bi3 Cl12 2.766(2) . ?
Bi3 Cl13 2.868(2) . ?
Bi3 Cl7 2.957(2) 2_668 ?
Bi3 I1 3.071(11) . ?
Cl4 Bi2 2.697(2) . ?
Cl5 Bi2 2.856(2) 2_668 ?
Cl5 Bi2 2.858(2) . ?
Cl6 Bi2 2.578(2) . ?
Cl7 Bi2 2.723(2) . ?
Cl7 Bi3 2.957(2) 2_668 ?
Cl8 Bi2 2.563(2) . ?
N1 C2 1.323(13) . ?
N1 C6 1.334(11) . ?
N1 C1 1.469(12) . ?
N2 C11 1.327(13) . ?
N2 C9 1.337(12) . ?
N2 C10 1.488(12) . ?
N3 C18 1.302(11) . ?
N3 C14 1.307(12) . ?
N3 C13 1.481(12) . ?
N4 C23 1.313(13) . ?
N4 C21 1.340(12) . ?
N4 C22 1.497(13) . ?
C1 H1A 0.96 . ?
C1 H1B 0.96 . ?
C1 H1C 0.96 . ?
C2 C3 1.347(15) . ?
C2 H2 0.93 . ?
C3 C4 1.396(12) . ?
C3 H3 0.93 . ?
C4 C5 1.359(12) . ?
C4 C7 1.486(13) . ?
C5 C6 1.365(14) . ?
C5 H5 0.93 . ?
C6 H6 0.93 . ?
C7 C12 1.365(13) . ?
C7 C8 1.386(12) . ?
C8 C9 1.370(13) . ?
C8 H8 0.93 . ?
C9 H9 0.93 . ?
C10 H10A 0.96 . ?
C10 H10B 0.96 . ?
C10 H10C 0.96 . ?
C11 C12 1.384(15) . ?
C11 H11 0.93 . ?
C12 H12 0.93 . ?
C13 H13A 0.96 . ?
C13 H13B 0.96 . ?
C13 H13C 0.96 . ?
C14 C15 1.360(13) . ?
C14 H14 0.93 . ?
C15 C16 1.369(12) . ?
C15 H15 0.93 . ?
C16 C17 1.378(13) . ?
C16 C19 1.489(13) . ?
C17 C18 1.395(13) . ?
C17 H17 0.93 . ?
C18 H18 0.93 . ?
C19 C20 1.372(13) . ?
C19 C24 1.379(13) . ?
C20 C21 1.358(13) . ?
C20 H20 0.93 . ?
C21 H21 0.93 . ?
C22 H22A 0.96 . ?
C22 H22B 0.96 . ?
C22 H22C 0.96 . ?
C23 C24 1.346(14) . ?
C23 H23 0.93 . ?
C24 H24 0.93 . ?
Bi2 Cl5 2.856(2) 2_668 ?

loop_
_geom_torsion_atom_site_label_1
_geom_torsion_atom_site_label_2
_geom_torsion_atom_site_label_3
_geom_torsion_atom_site_label_4
_geom_torsion
_geom_torsion_site_symmetry_1
_geom_torsion_site_symmetry_2
_geom_torsion_site_symmetry_3
_geom_torsion_site_symmetry_4
_geom_torsion_publ_flag
Cl1 Bi1 Cl4 Bi2 -108.6(9) . . . . ?
Cl2 Bi1 Cl4 Bi2 -80.3(8) . . . . ?
Cl3 Bi1 Cl4 Bi2 -175.9(8) . . . . ?
Cl12 Bi1 Cl4 Bi2 15.5(8) . . . . ?
Cl13 Bi1 Cl4 Bi2 96.6(8) . . . . ?
Cl10 Bi3 Cl12 Bi1 93.32(9) . . . . ?
Cl11 Bi3 Cl12 Bi1 -176.30(8) . . . . ?
Cl9 Bi3 Cl12 Bi1 14(4) . . . . ?
Cl13 Bi3 Cl12 Bi1 4.03(7) . . . . ?
Cl7 Bi3 Cl12 Bi1 -84.66(8) 2_668 . . . ?
I1 Bi3 Cl12 Bi1 40(6) . . . . ?
Cl1 Bi1 Cl12 Bi3 -96.52(9) . . . . ?
Cl2 Bi1 Cl12 Bi3 176.39(8) . . . . ?
Cl3 Bi1 Cl12 Bi3 -22.0(4) . . . . ?
Cl13 Bi1 Cl12 Bi3 -3.92(7) . . . . ?
Cl4 Bi1 Cl12 Bi3 89.92(8) . . . . ?
Cl10 Bi3 Cl13 Bi1 -94.00(9) . . . . ?
Cl11 Bi3 Cl13 Bi1 -9.5(14) . . . . ?
Cl9 Bi3 Cl13 Bi1 177.1(3) . . . . ?
Cl12 Bi3 Cl13 Bi1 -3.94(7) . . . . ?
Cl7 Bi3 Cl13 Bi1 83.27(7) 2_668 . . . ?
I1 Bi3 Cl13 Bi1 178.0(3) . . . . ?
Cl1 Bi1 Cl13 Bi3 90.24(9) . . . . ?
Cl2 Bi1 Cl13 Bi3 9.5(14) . . . . ?
Cl3 Bi1 Cl13 Bi3 180.00(9) . . . . ?
Cl12 Bi1 Cl13 Bi3 3.76(7) . . . . ?
Cl4 Bi1 Cl13 Bi3 -93.06(7) . . . . ?
C6 N1 C2 C3 -0.7(17) . . . . ?
C1 N1 C2 C3 177.8(10) . . . . ?
N1 C2 C3 C4 0.2(17) . . . . ?
C2 C3 C4 C5 0.4(15) . . . . ?
C2 C3 C4 C7 179.3(10) . . . . ?
C3 C4 C5 C6 -0.4(15) . . . . ?
C7 C4 C5 C6 -179.3(9) . . . . ?
C2 N1 C6 C5 0.8(16) . . . . ?
C1 N1 C6 C5 -177.7(10) . . . . ?
C4 C5 C6 N1 -0.2(16) . . . . ?
C5 C4 C7 C12 177.6(9) . . . . ?
C3 C4 C7 C12 -1.2(13) . . . . ?
C5 C4 C7 C8 -5.1(13) . . . . ?
C3 C4 C7 C8 176.0(9) . . . . ?
C12 C7 C8 C9 -0.9(14) . . . . ?
C4 C7 C8 C9 -178.3(9) . . . . ?
C11 N2 C9 C8 -1.3(14) . . . . ?
C10 N2 C9 C8 179.2(9) . . . . ?
C7 C8 C9 N2 0.3(15) . . . . ?
C9 N2 C11 C12 3.0(16) . . . . ?
C10 N2 C11 C12 -177.5(10) . . . . ?
C8 C7 C12 C11 2.6(16) . . . . ?
C4 C7 C12 C11 180.0(10) . . . . ?
N2 C11 C12 C7 -3.7(18) . . . . ?
C18 N3 C14 C15 1.4(15) . . . . ?
C13 N3 C14 C15 179.6(9) . . . . ?
N3 C14 C15 C16 -2.1(16) . . . . ?
C14 C15 C16 C17 2.6(14) . . . . ?
C14 C15 C16 C19 179.8(9) . . . . ?
C15 C16 C17 C18 -2.6(14) . . . . ?
C19 C16 C17 C18 -179.9(8) . . . . ?
C14 N3 C18 C17 -1.5(15) . . . . ?
C13 N3 C18 C17 -179.7(9) . . . . ?
C16 C17 C18 N3 2.1(15) . . . . ?
C15 C16 C19 C20 -9.2(14) . . . . ?
C17 C16 C19 C20 167.9(9) . . . . ?
C15 C16 C19 C24 171.7(9) . . . . ?
C17 C16 C19 C24 -11.2(14) . . . . ?
C24 C19 C20 C21 0.5(14) . . . . ?
C16 C19 C20 C21 -178.7(9) . . . . ?
C23 N4 C21 C20 -2.7(15) . . . . ?
C22 N4 C21 C20 176.4(10) . . . . ?
C19 C20 C21 N4 1.4(15) . . . . ?
C21 N4 C23 C24 2.1(16) . . . . ?
C22 N4 C23 C24 -177.0(10) . . . . ?
N4 C23 C24 C19 -0.3(17) . . . . ?
C20 C19 C24 C23 -1.0(15) . . . . ?
C16 C19 C24 C23 178.1(10) . . . . ?
Bi1 Cl4 Bi2 Cl8 78.5(8) . . . . ?
Bi1 Cl4 Bi2 Cl6 171.0(8) . . . . ?
Bi1 Cl4 Bi2 Cl7 145.8(18) . . . . ?
Bi1 Cl4 Bi2 Cl5 -95.4(8) . . . 2_668 ?
Bi1 Cl4 Bi2 Cl5 -10.8(8) . . . . ?
Bi3 Cl7 Bi2 Cl8 95.1(18) 2_668 . . . ?
Bi3 Cl7 Bi2 Cl6 2.6(18) 2_668 . . . ?
Bi3 Cl7 Bi2 Cl4 28(3) 2_668 . . . ?
Bi3 Cl7 Bi2 Cl5 -91.0(18) 2_668 . . 2_668 ?
Bi3 Cl7 Bi2 Cl5 -175.7(18) 2_668 . . . ?
Bi2 Cl5 Bi2 Cl8 -178.98(8) 2_668 . . . ?
Bi2 Cl5 Bi2 Cl6 -29(2) 2_668 . . . ?
Bi2 Cl5 Bi2 Cl4 -89.10(8) 2_668 . . . ?
Bi2 Cl5 Bi2 Cl7 91.76(8) 2_668 . . . ?
Bi2 Cl5 Bi2 Cl5 0 2_668 . . 2_668 ?
